data_7045271
loop_
_publ_author_name
'Bay\'on Casta\~n\'on, Esther'
'Kaposi, Marlene'
'Reich, Robert M.'
'K\"uhn, Fritz E'

_publ_section_title
;
 Water-soluble transition metal complexes of ruthenium(ii), osmium(ii),
 rhodium(iii) and iridium(iii) with chelating N-heterocyclic carbene
 ligands in hydrogenation and transfer hydrogenation catalysis.
;
_journal_issue 7
_journal_name_full 'Dalton transactions (Cambridge, England : 2003)'
_journal_page_first 2318
_journal_page_last 2329
_journal_paper_doi 10.1039/c7dt04684g
_journal_volume 47
_journal_year 2018
_chemical_compound_source 'see text'
_chemical_formula_moiety 'C21 H27 Cl Ir N3 O3 S, 2(H2 O), 0.09(O)'
_chemical_formula_sum 'C21 H31 Cl Ir N3 O5.09 S'
_chemical_formula_weight 666.72
_space_group_IT_number 14
_space_group_name_Hall '-P 2yn'
_space_group_name_H-M_alt 'P 1 21/n 1'
_symmetry_cell_setting monoclinic
_symmetry_Int_Tables_number 14
_symmetry_space_group_name_Hall '-P 2yn'
_symmetry_space_group_name_H-M 'P 1 21/n 1'
_atom_sites_solution_hydrogens mixed
_audit_update_record
;
2017-12-07 deposited with the CCDC.
2018-01-11 downloaded from the CCDC.
;
_cell_angle_alpha 90
_cell_angle_beta 93.028(2)
_cell_angle_gamma 90
_cell_formula_units_Z 4
_cell_length_a 11.3664(6)
_cell_length_b 12.2127(6)
_cell_length_c 17.5641(9)
_cell_measurement_reflns_used 9827
_cell_measurement_temperature 123
_cell_measurement_theta_max 36.4200
_cell_measurement_theta_min 2.6702
_cell_volume 2434.7(2)
_computing_cell_refinement 'SAINT (Bruker, 2012)'
_computing_data_collection 'APEX II Control Software (Bruker, 2013)'
_computing_data_reduction 'SAINT (Bruker, 2012)'
_computing_molecular_graphics 'PLATON (Spek, 2011)'
_computing_publication_material 'PLATON (Spek, 2011), enCIFer (Allen, 2004)'
_computing_structure_refinement 'SHELXL2014 (Sheldrick, 2014), SHELXLE (Huebschle, 2011)'
_computing_structure_solution 'SHELXS97 (Sheldrick, 1997)'
_diffrn_ambient_temperature 123
_diffrn_detector ' CCD plate '
_diffrn_detector_area_resol_mean 16
_diffrn_measured_fraction_theta_full 0.997
_diffrn_measured_fraction_theta_max 0.997
_diffrn_measurement_device ' \k-geometry diffractometer '
_diffrn_measurement_device_type ' Bruker APEX-II CCD '
_diffrn_measurement_method ' phi- and omega-rotation '
_diffrn_radiation_monochromator 'MONTEL optic'
_diffrn_radiation_probe x-ray
_diffrn_radiation_source 'rotating anode FR591'
_diffrn_radiation_type MoK\a
_diffrn_radiation_wavelength 0.71073
_diffrn_reflns_av_R_equivalents 0.0461
_diffrn_reflns_av_sigmaI/netI 0.0377
_diffrn_reflns_limit_h_max 13
_diffrn_reflns_limit_h_min -13
_diffrn_reflns_limit_k_max 14
_diffrn_reflns_limit_k_min -14
_diffrn_reflns_limit_l_max 21
_diffrn_reflns_limit_l_min -21
_diffrn_reflns_number 24095
_diffrn_reflns_reduction_process
;
;
_diffrn_reflns_theta_full 25.24
_diffrn_reflns_theta_max 25.35
_diffrn_reflns_theta_min 2.32
_exptl_absorpt_coefficient_mu 5.716
_exptl_absorpt_correction_T_max 0.7471
_exptl_absorpt_correction_T_min 0.4447
_exptl_absorpt_correction_type multi-scan
_exptl_absorpt_process_details 'SADABS, Bruker, 2008b'
_exptl_crystal_colour yellow
_exptl_crystal_density_diffrn 1.819
_exptl_crystal_density_method 'Not Measured'
_exptl_crystal_description plate
_exptl_crystal_F_000 1315
_exptl_crystal_size_max 0.445
_exptl_crystal_size_mid 0.378
_exptl_crystal_size_min 0.164
_refine_diff_density_max 1.803
_refine_diff_density_min -0.745
_refine_diff_density_rms 0.143
_refine_ls_extinction_method none
_refine_ls_goodness_of_fit_ref 1.208
_refine_ls_hydrogen_treatment mixed
_refine_ls_matrix_type full
_refine_ls_number_parameters 320
_refine_ls_number_reflns 4452
_refine_ls_number_restraints 6
_refine_ls_restrained_S_all 1.207
_refine_ls_R_factor_all 0.0210
_refine_ls_R_factor_gt 0.0201
_refine_ls_shift/su_max 0.008
_refine_ls_shift/su_mean 0.000
_refine_ls_structure_factor_coef Fsqd
_refine_ls_weighting_details 'W=1/[\S^2^(FO^2^)+(0.0152P)^2^+0.3044P] WHERE P=(FO^2^+2FC^2^)/3'
_refine_ls_weighting_scheme calc
_refine_ls_wR_factor_gt 0.0501
_refine_ls_wR_factor_ref 0.0506
_reflns_number_gt 4266
_reflns_number_total 4452
_reflns_threshold_expression i>2\s(i)
_cod_data_source_file c7dt04684g2.cif
_cod_data_source_block bayes11_0m
_cod_depositor_comments 'Adding full bibliography for 7045269--7045275.cif.'
_cod_original_cell_volume 2434.8(2)
_cod_original_sg_symbol_H-M 'P 21/n'
_cod_database_code 7045271

loop_
_symmetry_equiv_pos_site_id
_symmetry_equiv_pos_as_xyz
1 x,y,z
2 1/2-x,1/2+y,1/2-z
3 -x,-y,-z
4 1/2+x,1/2-y,1/2+z

loop_
_atom_site_aniso_label
_atom_site_aniso_U_11
_atom_site_aniso_U_22
_atom_site_aniso_U_33
_atom_site_aniso_U_23
_atom_site_aniso_U_13
_atom_site_aniso_U_12
Ir1 0.0107(1) 0.0085(1) 0.0086(1) 0.0000(1) -0.0016(1) -0.0004(1)
Cl1 0.0189(3) 0.0108(3) 0.0185(3) -0.0027(2) -0.0021(2) 0.0008(2)
S1 0.0141(3) 0.0138(3) 0.0116(3) -0.0015(2) 0.0008(2) 0.0003(2)
O1 0.0222(11) 0.0238(10) 0.0246(10) 0.0103(8) 0.0019(9) 0.0003(8)
O2 0.0242(11) 0.0262(10) 0.0160(9) -0.0101(8) -0.0024(8) 0.0018(8)
O3 0.0142(10) 0.0195(10) 0.0170(10) -0.0008(7) 0.0032(8) -0.0011(7)
N1 0.0147(11) 0.0106(11) 0.0122(10) 0.0010(8) 0.0024(9) -0.0006(9)
N2 0.0103(11) 0.0140(9) 0.0104(10) 0.0021(8) -0.0010(9) 0.0010(8)
N3 0.0126(10) 0.0099(9) 0.0114(10) -0.0017(8) -0.0004(8) -0.0001(8)
C1 0.0123(13) 0.0055(11) 0.0133(12) -0.0019(9) 0.0004(10) 0.0011(9)
C2 0.0218(14) 0.0142(12) 0.0084(11) 0.0018(9) 0.0001(10) 0.0024(11)
C3 0.0189(14) 0.0161(12) 0.0082(11) 0.0005(9) -0.0032(10) 0.0028(11)
C4 0.0133(12) 0.0090(10) 0.0104(11) -0.0008(9) 0.0007(10) 0.0020(10)
O4 0.0315(13) 0.0226(11) 0.0520(16) 0.0037(10) 0.0014(12) -0.0014(10)
C5 0.0139(13) 0.0156(12) 0.0154(12) 0.0003(10) -0.0001(10) 0.0011(10)
C6 0.0123(13) 0.0184(13) 0.0222(13) -0.0031(10) 0.0030(11) -0.0032(10)
C7 0.0186(14) 0.0121(11) 0.0166(12) 0.0001(10) 0.0044(11) -0.0008(10)
C8 0.0180(13) 0.0128(12) 0.0108(11) 0.0000(9) 0.0026(10) -0.0001(10)
C9 0.0155(14) 0.0134(11) 0.0151(13) -0.0019(10) 0.0043(11) -0.0023(10)
C10 0.0148(15) 0.0137(13) 0.0182(14) -0.0009(9) 0.0027(12) -0.0013(9)
C11 0.0162(13) 0.0134(12) 0.0169(13) -0.0048(10) 0.0032(11) -0.0001(10)
C12 0.0125(13) 0.0151(12) 0.0136(12) -0.0003(10) -0.0062(10) -0.0019(10)
C13 0.0182(14) 0.0148(11) 0.0128(12) -0.0012(10) -0.0058(11) -0.0029(11)
C14 0.0224(15) 0.0149(12) 0.0088(11) -0.0037(10) -0.0059(10) -0.0017(11)
C15 0.0221(15) 0.0116(11) 0.0132(13) -0.0033(10) -0.0030(11) -0.0015(11)
C16 0.0169(14) 0.0122(11) 0.0161(13) -0.0022(10) -0.0071(11) -0.0048(10)
C17 0.0151(15) 0.0251(15) 0.0237(15) -0.0015(10) -0.0029(12) -0.0007(10)
C18 0.0264(15) 0.0156(12) 0.0194(13) 0.0034(10) -0.0096(11) -0.0003(11)
C19 0.0229(16) 0.0252(14) 0.0135(13) -0.0046(10) 0.0015(12) -0.0027(11)
C20 0.0334(17) 0.0182(13) 0.0215(14) -0.0060(11) -0.0020(13) 0.0083(12)
C21 0.0268(15) 0.0148(12) 0.0179(13) 0.0015(10) -0.0054(11) -0.0060(11)
O5 0.0312(13) 0.0359(13) 0.0452(14) 0.0190(11) 0.0117(11) 0.0054(11)
O6 0.055(18) 0.017(13) 0.025(13) -0.002(9) 0.005(11) -0.010(11)

loop_
_atom_site_label
_atom_site_type_symbol
_atom_site_thermal_displace_type
_atom_site_fract_x
_atom_site_fract_y
_atom_site_fract_z
_atom_site_occupancy
_atom_site_U_iso_or_equiv
_atom_site_calc_flag
_atom_site_refinement_flags
Ir1 Ir Uani 0.23786(2) 0.55731(2) 0.15912(2) 1.000 0.0093(1) d .
Cl1 Cl Uani 0.18668(6) 0.73325(5) 0.20980(3) 1.000 0.0162(2) d .
S1 S Uani -0.16902(6) 0.62136(5) 0.41834(3) 1.000 0.0132(2) d .
O1 O Uani -0.17708(18) 0.70509(16) 0.35931(11) 1.000 0.0235(6) d .
O2 O Uani -0.11370(18) 0.66000(16) 0.49000(11) 1.000 0.0223(6) d .
O3 O Uani -0.28297(18) 0.56814(14) 0.42819(11) 1.000 0.0168(6) d .
N1 N Uani 0.24011(19) 0.48563(17) 0.33196(11) 1.000 0.0124(6) d .
N2 N Uani 0.4045(2) 0.53640(17) 0.28886(12) 1.000 0.0116(6) d .
N3 N Uani 0.41388(19) 0.61161(16) 0.17058(11) 1.000 0.0113(6) d .
C1 C Uani 0.2891(2) 0.51706(18) 0.26744(14) 1.000 0.0104(7) d .
C2 C Uani 0.3239(2) 0.4839(2) 0.39279(14) 1.000 0.0148(7) d .
C3 C Uani 0.4273(2) 0.5168(2) 0.36636(14) 1.000 0.0145(7) d .
C4 C Uani 0.4742(2) 0.5887(2) 0.23658(14) 1.000 0.0109(6) d .
O4 O Uani 0.8245(2) 0.83528(18) 0.08933(15) 1.000 0.0354(8) d D
C5 C Uani 0.5906(2) 0.6181(2) 0.25276(15) 1.000 0.0150(7) d .
C6 C Uani 0.6465(2) 0.6774(2) 0.19815(16) 1.000 0.0176(8) d .
C7 C Uani 0.5845(2) 0.7054(2) 0.13007(14) 1.000 0.0156(7) d .
C8 C Uani 0.4685(2) 0.67201(19) 0.11860(14) 1.000 0.0138(7) d .
C9 C Uani 0.1161(2) 0.4592(2) 0.33926(15) 1.000 0.0145(7) d .
C10 C Uani 0.0490(3) 0.55281(18) 0.37377(16) 1.000 0.0155(8) d .
C11 C Uani -0.0771(2) 0.5157(2) 0.38526(15) 1.000 0.0154(7) d .
C12 C Uani 0.0640(2) 0.5243(2) 0.10666(14) 1.000 0.0140(7) d .
C13 C Uani 0.1308(2) 0.5842(2) 0.05091(15) 1.000 0.0155(7) d .
C14 C Uani 0.2296(2) 0.5192(2) 0.03459(14) 1.000 0.0156(7) d .
C15 C Uani 0.2285(3) 0.4201(2) 0.08092(15) 1.000 0.0158(8) d .
C16 C Uani 0.1216(2) 0.4218(2) 0.12139(15) 1.000 0.0154(7) d .
C17 C Uani -0.0510(3) 0.5615(2) 0.13565(18) 1.000 0.0214(9) d .
C18 C Uani 0.0965(3) 0.6929(2) 0.01788(15) 1.000 0.0209(8) d .
C19 C Uani 0.3200(3) 0.5445(2) -0.02167(16) 1.000 0.0205(8) d .
C20 C Uani 0.3099(3) 0.3238(2) 0.07596(16) 1.000 0.0245(9) d .
C21 C Uani 0.0755(3) 0.3262(2) 0.16414(15) 1.000 0.0201(8) d .
O5 O Uani 0.9256(2) 0.82825(19) 0.24448(14) 1.000 0.0371(8) d D
O6 O Uani -0.224(2) 0.3993(17) 0.2095(13) 0.093(9) 0.032(9) d .
H2 H Uiso 0.31050 0.46330 0.44380 1.000 0.0180 c RU
H3 H Uiso 0.50040 0.52490 0.39460 1.000 0.0170 c RU
H5 H Uiso 0.63050 0.59820 0.29960 1.000 0.0180 c RU
H6 H Uiso 0.72640 0.69890 0.20680 1.000 0.0210 c RU
H7 H Uiso 0.62140 0.74680 0.09220 1.000 0.0190 c RU
H8 H Uiso 0.42600 0.69220 0.07270 1.000 0.0170 c RU
H9A H Uiso 0.11000 0.39340 0.37180 1.000 0.0170 c RU
H9B H Uiso 0.07970 0.44170 0.28830 1.000 0.0170 c RU
H10A H Uiso 0.04850 0.61710 0.33940 1.000 0.0190 c RU
H10B H Uiso 0.08790 0.57430 0.42330 1.000 0.0190 c RU
H11A H Uiso -0.07530 0.45470 0.42240 1.000 0.0180 c RU
H11B H Uiso -0.11190 0.48750 0.33630 1.000 0.0180 c RU
H17A H Uiso -0.11100 0.56300 0.09350 1.000 0.0320 c RU
H17B H Uiso -0.04180 0.63510 0.15740 1.000 0.0320 c RU
H17C H Uiso -0.07550 0.51080 0.17510 1.000 0.0320 c RU
H18A H Uiso 0.15950 0.72000 -0.01310 1.000 0.0310 c RU
H18B H Uiso 0.08380 0.74480 0.05920 1.000 0.0310 c RU
H18C H Uiso 0.02370 0.68530 -0.01410 1.000 0.0310 c RU
H19A H Uiso 0.30390 0.50140 -0.06810 1.000 0.0310 c RU
H19B H Uiso 0.39850 0.52620 0.00050 1.000 0.0310 c RU
H19C H Uiso 0.31700 0.62270 -0.03430 1.000 0.0310 c RU
H20A H Uiso 0.28190 0.27600 0.03400 1.000 0.0370 c RU
H20B H Uiso 0.31140 0.28280 0.12400 1.000 0.0370 c RU
H20C H Uiso 0.38950 0.34970 0.06670 1.000 0.0370 c RU
H21A H Uiso 0.05740 0.26590 0.12860 1.000 0.0300 c RU
H21B H Uiso 0.00380 0.34780 0.18890 1.000 0.0300 c RU
H21C H Uiso 0.13520 0.30230 0.20290 1.000 0.0300 c RU
H4A H Uiso 0.849(3) 0.838(2) 0.1350(8) 1.000 0.026(9) d D
H4B H Uiso 0.806(4) 0.9005(13) 0.0800(19) 1.000 0.049(12) d D
H5A H Uiso 0.907(3) 0.799(3) 0.2848(13) 1.000 0.041(11) d D
H5B H Uiso 0.9953(14) 0.811(3) 0.2391(19) 1.000 0.042(11) d D

loop_
_atom_type_symbol
_atom_type_description
_atom_type_scat_dispersion_real
_atom_type_scat_dispersion_imag
_atom_type_scat_source
C C 0.0033 0.0016 ' International Tables Vol C Tables 4.2.6.8 and 6.1.1.4'
H H 0.0000 0.0000 ' International Tables Vol C Tables 4.2.6.8 and 6.1.1.4'
Cl Cl 0.1484 0.1585 ' International Tables Vol C Tables 4.2.6.8 and 6.1.1.4'
Ir Ir -1.4442 7.9887 ' International Tables Vol C Tables 4.2.6.8 and 6.1.1.4'
N N 0.0061 0.0033 ' International Tables Vol C Tables 4.2.6.8 and 6.1.1.4'
O O 0.0106 0.0060 ' International Tables Vol C Tables 4.2.6.8 and 6.1.1.4'
S S 0.1246 0.1234 ' International Tables Vol C Tables 4.2.6.8 and 6.1.1.4'

loop_
_geom_angle_atom_site_label_1
_geom_angle_atom_site_label_2
_geom_angle_atom_site_label_3
_geom_angle
_geom_angle_publ_flag
Cl1 Ir1 N3 86.02(6) yes
Cl1 Ir1 C1 86.12(7) yes
Cl1 Ir1 C12 95.18(7) yes
Cl1 Ir1 C13 92.99(7) yes
Cl1 Ir1 C14 123.32(6) yes
Cl1 Ir1 C15 156.90(8) yes
Cl1 Ir1 C16 129.05(6) yes
N3 Ir1 C1 76.21(8) yes
N3 Ir1 C12 159.43(8) yes
N3 Ir1 C13 120.56(8) yes
N3 Ir1 C14 98.61(8) yes
N3 Ir1 C15 108.58(11) yes
N3 Ir1 C16 144.92(8) yes
C1 Ir1 C12 124.36(9) yes
C1 Ir1 C13 163.13(9) yes
C1 Ir1 C14 150.05(9) yes
C1 Ir1 C15 114.26(9) yes
C1 Ir1 C16 103.86(9) yes
C12 Ir1 C13 38.90(9) yes
C12 Ir1 C14 63.64(9) yes
C12 Ir1 C15 64.82(11) yes
C12 Ir1 C16 38.18(9) yes
C13 Ir1 C14 37.05(9) yes
C13 Ir1 C15 64.30(10) yes
C13 Ir1 C16 63.95(9) yes
C14 Ir1 C15 38.70(9) yes
C14 Ir1 C16 63.53(9) yes
C15 Ir1 C16 38.52(11) yes
O1 S1 O2 113.34(12) yes
O1 S1 O3 111.86(12) yes
O1 S1 C11 107.05(12) yes
O2 S1 O3 112.66(12) yes
O2 S1 C11 106.47(12) yes
O3 S1 C11 104.76(11) yes
C1 N1 C2 110.7(2) yes
C1 N1 C9 125.6(2) yes
C2 N1 C9 123.6(2) yes
C1 N2 C3 111.5(2) yes
C1 N2 C4 117.9(2) yes
C3 N2 C4 129.6(2) yes
Ir1 N3 C4 117.07(16) yes
Ir1 N3 C8 125.13(16) yes
C4 N3 C8 117.7(2) yes
Ir1 C1 N1 138.70(18) yes
Ir1 C1 N2 116.24(17) yes
N1 C1 N2 104.6(2) yes
N1 C2 C3 107.7(2) yes
N2 C3 C2 105.5(2) yes
N2 C4 N3 112.4(2) yes
N2 C4 C5 123.5(2) yes
N3 C4 C5 124.1(2) yes
C4 C5 C6 117.5(2) no
C5 C6 C7 119.5(2) no
C6 C7 C8 119.1(2) no
N3 C8 C7 122.1(2) yes
N1 C9 C10 112.1(2) yes
C9 C10 C11 108.9(2) no
S1 C11 C10 113.57(17) yes
Ir1 C12 C13 72.50(13) yes
Ir1 C12 C16 71.84(13) yes
Ir1 C12 C17 126.14(18) yes
C13 C12 C16 108.0(2) no
C13 C12 C17 124.6(2) no
C16 C12 C17 127.1(2) no
Ir1 C13 C12 68.60(14) yes
Ir1 C13 C14 71.75(14) yes
Ir1 C13 C18 125.65(18) yes
C12 C13 C14 107.4(2) no
C12 C13 C18 124.7(2) no
C14 C13 C18 127.8(2) no
Ir1 C14 C13 71.21(14) yes
Ir1 C14 C15 68.15(14) yes
Ir1 C14 C19 127.55(18) yes
C13 C14 C15 108.8(2) no
C13 C14 C19 126.7(2) no
C15 C14 C19 124.5(2) no
Ir1 C15 C14 73.16(14) yes
Ir1 C15 C16 71.96(15) yes
Ir1 C15 C20 129.3(2) yes
C14 C15 C16 107.2(2) no
C14 C15 C20 126.4(3) no
C16 C15 C20 125.3(2) no
Ir1 C16 C12 69.98(13) yes
Ir1 C16 C15 69.52(14) yes
Ir1 C16 C21 131.03(19) yes
C12 C16 C15 108.3(2) no
C12 C16 C21 127.2(2) no
C15 C16 C21 124.3(2) no
N1 C2 H2 126.00 no
C3 C2 H2 126.00 no
N2 C3 H3 127.00 no
C2 C3 H3 127.00 no
H4A O4 H4B 103(3) no
C6 C5 H5 121.00 no
C4 C5 H5 121.00 no
C5 C6 H6 120.00 no
C7 C6 H6 120.00 no
C8 C7 H7 120.00 no
C6 C7 H7 121.00 no
N3 C8 H8 119.00 no
C7 C8 H8 119.00 no
N1 C9 H9B 109.00 no
C10 C9 H9A 109.00 no
C10 C9 H9B 109.00 no
H9A C9 H9B 108.00 no
N1 C9 H9A 109.00 no
C9 C10 H10A 110.00 no
C9 C10 H10B 110.00 no
C11 C10 H10B 110.00 no
H10A C10 H10B 108.00 no
C11 C10 H10A 110.00 no
S1 C11 H11A 109.00 no
C10 C11 H11A 109.00 no
C10 C11 H11B 109.00 no
S1 C11 H11B 109.00 no
H11A C11 H11B 108.00 no
C12 C17 H17B 109.00 no
C12 C17 H17C 110.00 no
H17A C17 H17B 109.00 no
H17A C17 H17C 109.00 no
H17B C17 H17C 109.00 no
C12 C17 H17A 109.00 no
C13 C18 H18A 109.00 no
C13 C18 H18B 109.00 no
H18A C18 H18B 109.00 no
H18A C18 H18C 109.00 no
H18B C18 H18C 109.00 no
C13 C18 H18C 110.00 no
C14 C19 H19B 109.00 no
C14 C19 H19C 110.00 no
C14 C19 H19A 110.00 no
H19A C19 H19C 109.00 no
H19B C19 H19C 109.00 no
H19A C19 H19B 110.00 no
C15 C20 H20A 109.00 no
C15 C20 H20B 109.00 no
H20A C20 H20B 109.00 no
H20A C20 H20C 109.00 no
C15 C20 H20C 110.00 no
H20B C20 H20C 109.00 no
C16 C21 H21B 110.00 no
C16 C21 H21C 109.00 no
C16 C21 H21A 109.00 no
H21A C21 H21C 109.00 no
H21B C21 H21C 109.00 no
H21A C21 H21B 109.00 no
H5A O5 H5B 106(3) no

loop_
_geom_bond_atom_site_label_1
_geom_bond_atom_site_label_2
_geom_bond_distance
_geom_bond_publ_flag
Ir1 Cl1 2.4088(7) yes
Ir1 N3 2.107(2) yes
Ir1 C1 2.021(2) yes
Ir1 C12 2.174(2) yes
Ir1 C13 2.226(3) yes
Ir1 C14 2.233(2) yes
Ir1 C15 2.166(3) yes
Ir1 C16 2.198(2) yes
S1 O1 1.456(2) yes
S1 O2 1.456(2) yes
S1 O3 1.468(2) yes
S1 C11 1.777(2) yes
N1 C1 1.345(3) yes
N1 C2 1.393(3) yes
N1 C9 1.458(3) yes
N2 C1 1.366(3) yes
N2 C3 1.393(3) yes
N2 C4 1.398(3) yes
N3 C4 1.345(3) yes
N3 C8 1.350(3) yes
C2 C3 1.348(3) no
C4 C5 1.386(3) no
C5 C6 1.383(4) no
C6 C7 1.398(4) no
C7 C8 1.385(3) no
C9 C10 1.518(4) no
C10 C11 1.527(4) no
C12 C13 1.466(3) no
C12 C16 1.430(3) no
C12 C17 1.498(4) no
C13 C14 1.417(3) no
C13 C18 1.492(4) no
C14 C15 1.459(4) no
C14 C19 1.495(4) no
C15 C16 1.440(4) no
C15 C20 1.502(4) no
C16 C21 1.498(4) no
C2 H2 0.9500 no
C3 H3 0.9500 no
O4 H4A 0.836(17) no
O4 H4B 0.838(19) no
C5 H5 0.9500 no
C6 H6 0.9500 no
C7 H7 0.9500 no
C8 H8 0.9500 no
C9 H9B 0.9900 no
C9 H9A 0.9900 no
C10 H10A 0.9900 no
C10 H10B 0.9900 no
C11 H11B 0.9900 no
C11 H11A 0.9900 no
C17 H17C 0.9800 no
C17 H17B 0.9800 no
C17 H17A 0.9800 no
C18 H18B 0.9800 no
C18 H18A 0.9800 no
C18 H18C 0.9800 no
C19 H19B 0.9800 no
C19 H19A 0.9800 no
C19 H19C 0.9800 no
C20 H20B 0.9800 no
C20 H20C 0.9800 no
C20 H20A 0.9800 no
C21 H21C 0.9800 no
C21 H21A 0.9800 no
C21 H21B 0.9800 no
O5 H5A 0.83(3) no
O5 H5B 0.830(18) no

loop_
_geom_torsion_atom_site_label_1
_geom_torsion_atom_site_label_2
_geom_torsion_atom_site_label_3
_geom_torsion_atom_site_label_4
_geom_torsion
_geom_torsion_publ_flag
Cl1 Ir1 N3 C4 91.34(17) no
Cl1 Ir1 N3 C8 -85.16(19) no
C1 Ir1 N3 C4 4.36(17) no
C1 Ir1 N3 C8 -172.1(2) no
C12 Ir1 N3 C4 -174.5(2) no
C12 Ir1 N3 C8 9.0(4) no
C13 Ir1 N3 C4 -177.54(16) no
C13 Ir1 N3 C8 6.0(2) no
C14 Ir1 N3 C4 -145.54(18) no
C14 Ir1 N3 C8 38.0(2) no
C15 Ir1 N3 C4 -106.98(18) no
C15 Ir1 N3 C8 76.5(2) no
C16 Ir1 N3 C4 -90.2(2) no
C16 Ir1 N3 C8 93.3(2) no
Cl1 Ir1 C1 N1 79.1(3) no
Cl1 Ir1 C1 N2 -91.35(17) no
N3 Ir1 C1 N1 165.9(3) no
N3 Ir1 C1 N2 -4.50(16) no
C12 Ir1 C1 N1 -14.5(3) no
C12 Ir1 C1 N2 175.03(16) no
C14 Ir1 C1 N1 -110.8(3) no
C14 Ir1 C1 N2 78.8(2) no
C15 Ir1 C1 N1 -89.6(3) no
C15 Ir1 C1 N2 99.94(19) no
C16 Ir1 C1 N1 -50.2(3) no
C16 Ir1 C1 N2 139.34(17) no
Cl1 Ir1 C12 C13 88.34(13) no
Cl1 Ir1 C12 C16 -155.24(13) no
Cl1 Ir1 C12 C17 -32.1(2) no
N3 Ir1 C12 C13 -4.1(3) no
N3 Ir1 C12 C16 112.3(2) no
N3 Ir1 C12 C17 -124.6(3) no
C1 Ir1 C12 C13 177.17(13) no
C1 Ir1 C12 C16 -66.42(17) no
C1 Ir1 C12 C17 56.7(2) no
C13 Ir1 C12 C16 116.4(2) no
C13 Ir1 C12 C17 -120.5(3) no
C14 Ir1 C12 C13 -36.46(13) no
C14 Ir1 C12 C16 79.96(15) no
C14 Ir1 C12 C17 -156.9(2) no
C15 Ir1 C12 C13 -79.61(15) no
C15 Ir1 C12 C16 36.80(15) no
C15 Ir1 C12 C17 159.9(2) no
C16 Ir1 C12 C13 -116.4(2) no
C16 Ir1 C12 C17 123.1(3) no
Cl1 Ir1 C13 C12 -94.54(13) no
Cl1 Ir1 C13 C14 147.55(13) no
Cl1 Ir1 C13 C18 23.6(2) no
N3 Ir1 C13 C12 178.32(13) no
N3 Ir1 C13 C14 60.41(16) no
N3 Ir1 C13 C18 -63.5(2) no
C12 Ir1 C13 C14 -117.9(2) no
C12 Ir1 C13 C18 118.2(3) no
C14 Ir1 C13 C12 117.9(2) no
C14 Ir1 C13 C18 -123.9(3) no
C15 Ir1 C13 C12 81.05(16) no
C15 Ir1 C13 C14 -36.86(15) no
C15 Ir1 C13 C18 -160.8(3) no
C16 Ir1 C13 C12 38.04(14) no
C16 Ir1 C13 C14 -79.87(15) no
C16 Ir1 C13 C18 156.2(2) no
Cl1 Ir1 C14 C13 -39.88(15) no
Cl1 Ir1 C14 C15 -160.06(15) no
Cl1 Ir1 C14 C19 82.5(2) no
N3 Ir1 C14 C13 -130.77(14) no
N3 Ir1 C14 C15 109.06(17) no
N3 Ir1 C14 C19 -8.4(2) no
C1 Ir1 C14 C13 151.94(17) no
C1 Ir1 C14 C15 31.8(3) no
C1 Ir1 C14 C19 -85.7(3) no
C12 Ir1 C14 C13 38.27(14) no
C12 Ir1 C14 C15 -81.91(18) no
C12 Ir1 C14 C19 160.6(2) no
C13 Ir1 C14 C15 -120.2(2) no
C13 Ir1 C14 C19 122.3(3) no
C15 Ir1 C14 C13 120.2(2) no
C15 Ir1 C14 C19 -117.5(3) no
C16 Ir1 C14 C13 81.11(15) no
C16 Ir1 C14 C15 -39.07(17) no
C16 Ir1 C14 C19 -156.6(2) no
Cl1 Ir1 C15 C14 46.6(3) no
Cl1 Ir1 C15 C16 -68.5(2) no
Cl1 Ir1 C15 C20 170.23(16) no
N3 Ir1 C15 C14 -80.38(16) no
N3 Ir1 C15 C16 164.56(14) no
N3 Ir1 C15 C20 43.3(3) no
C1 Ir1 C15 C14 -163.25(14) no
C1 Ir1 C15 C16 81.69(17) no
C1 Ir1 C15 C20 -39.6(3) no
C12 Ir1 C15 C14 78.58(16) no
C12 Ir1 C15 C16 -36.48(15) no
C12 Ir1 C15 C20 -157.8(3) no
C13 Ir1 C15 C14 35.31(14) no
C13 Ir1 C15 C16 -79.75(16) no
C13 Ir1 C15 C20 159.0(3) no
C14 Ir1 C15 C16 -115.1(2) no
C14 Ir1 C15 C20 123.6(3) no
C16 Ir1 C15 C14 115.1(2) no
C16 Ir1 C15 C20 -121.3(3) no
Cl1 Ir1 C16 C12 32.48(17) no
Cl1 Ir1 C16 C15 151.97(12) no
Cl1 Ir1 C16 C21 -89.9(2) no
N3 Ir1 C16 C12 -145.55(15) no
N3 Ir1 C16 C15 -26.1(2) no
N3 Ir1 C16 C21 92.1(3) no
C1 Ir1 C16 C12 128.81(15) no
C1 Ir1 C16 C15 -111.70(15) no
C1 Ir1 C16 C21 6.4(3) no
C12 Ir1 C16 C15 119.5(2) no
C12 Ir1 C16 C21 -122.4(3) no
C13 Ir1 C16 C12 -38.76(14) no
C13 Ir1 C16 C15 80.74(16) no
C13 Ir1 C16 C21 -161.1(3) no
C14 Ir1 C16 C12 -80.25(15) no
C14 Ir1 C16 C15 39.24(15) no
C14 Ir1 C16 C21 157.4(3) no
C15 Ir1 C16 C12 -119.5(2) no
C15 Ir1 C16 C21 118.1(3) no
O1 S1 C11 C10 63.2(2) no
O2 S1 C11 C10 -58.4(2) no
O3 S1 C11 C10 -177.93(19) no
C2 N1 C1 Ir1 -171.9(2) no
C2 N1 C1 N2 -0.8(3) no
C9 N1 C1 Ir1 6.7(4) no
C9 N1 C1 N2 177.8(2) no
C1 N1 C2 C3 1.1(3) no
C9 N1 C2 C3 -177.5(2) no
C1 N1 C9 C10 -100.8(3) no
C2 N1 C9 C10 77.6(3) no
C3 N2 C1 Ir1 173.65(16) no
C3 N2 C1 N1 0.2(3) no
C4 N2 C1 Ir1 4.4(3) no
C4 N2 C1 N1 -169.1(2) no
C1 N2 C3 C2 0.5(3) no
C4 N2 C3 C2 168.2(2) no
C1 N2 C4 N3 -0.6(3) no
C1 N2 C4 C5 176.5(2) no
C3 N2 C4 N3 -167.6(2) no
C3 N2 C4 C5 9.5(4) no
Ir1 N3 C4 N2 -3.4(3) no
Ir1 N3 C4 C5 179.60(19) no
C8 N3 C4 N2 173.4(2) no
C8 N3 C4 C5 -3.6(4) no
Ir1 N3 C8 C7 179.66(18) no
C4 N3 C8 C7 3.2(3) no
N1 C2 C3 N2 -0.9(3) no
N2 C4 C5 C6 -174.8(2) no
N3 C4 C5 C6 1.9(4) no
C4 C5 C6 C7 0.3(4) no
C5 C6 C7 C8 -0.6(4) no
C6 C7 C8 N3 -1.2(4) no
N1 C9 C10 C11 -175.6(2) no
C9 C10 C11 S1 -175.23(18) no
Ir1 C12 C13 C14 61.60(17) no
Ir1 C12 C13 C18 -119.4(2) no
C16 C12 C13 Ir1 -63.50(17) no
C16 C12 C13 C14 -1.9(3) no
C16 C12 C13 C18 177.2(2) no
C17 C12 C13 Ir1 122.3(3) no
C17 C12 C13 C14 -176.2(2) no
C17 C12 C13 C18 2.9(4) no
Ir1 C12 C16 C15 -59.17(18) no
Ir1 C12 C16 C21 126.9(3) no
C13 C12 C16 Ir1 63.92(17) no
C13 C12 C16 C15 4.8(3) no
C13 C12 C16 C21 -169.2(2) no
C17 C12 C16 Ir1 -122.0(3) no
C17 C12 C16 C15 178.8(3) no
C17 C12 C16 C21 4.9(4) no
Ir1 C13 C14 C15 57.93(18) no
Ir1 C13 C14 C19 -123.3(3) no
C12 C13 C14 Ir1 -59.59(17) no
C12 C13 C14 C15 -1.7(3) no
C12 C13 C14 C19 177.1(2) no
C18 C13 C14 Ir1 121.4(3) no
C18 C13 C14 C15 179.3(3) no
C18 C13 C14 C19 -1.9(4) no
Ir1 C14 C15 C16 64.37(17) no
Ir1 C14 C15 C20 -126.8(3) no
C13 C14 C15 Ir1 -59.81(18) no
C13 C14 C15 C16 4.6(3) no
C13 C14 C15 C20 173.4(3) no
C19 C14 C15 Ir1 121.4(2) no
C19 C14 C15 C16 -174.2(2) no
C19 C14 C15 C20 -5.4(4) no
Ir1 C15 C16 C12 59.46(18) no
Ir1 C15 C16 C21 -126.4(3) no
C14 C15 C16 Ir1 -65.18(17) no
C14 C15 C16 C12 -5.7(3) no
C14 C15 C16 C21 168.4(2) no
C20 C15 C16 Ir1 125.8(3) no
C20 C15 C16 C12 -174.7(3) no
C20 C15 C16 C21 -0.6(4) no
